data_1007039
loop_
_publ_author_name
'Averbuch-Pouchot, M T'
'Tordjman, I'
'Durif, A'
'Guitel, J C'

_publ_section_title
;
Structure d'un paratungstate d'ammonium (N H~4~)~6~ H~6~ W~12~ O~42~
(H~2~ O)~10~
;
_journal_coden_ASTM ACBCAR
_journal_name_full 'Acta Crystallographica B (24,1968-38,1982)'
_journal_page_first 1675
_journal_page_last 1677
_journal_paper_doi 10.1107/S0567740879007378
_journal_volume 35
_journal_year 1979
_chemical_formula_structural '(N H4)6 H6 W12 O42 (H2 O)10'
_chemical_formula_sum 'H50 N6 O52 W12'
_chemical_name_systematic
;
Hexaammonium hexahydrogendodecatungstate decahydrate
;
_space_group_IT_number 2
_symmetry_cell_setting triclinic
_symmetry_Int_Tables_number 2
_symmetry_space_group_name_Hall '-P 1'
_symmetry_space_group_name_H-M 'P -1'
_cell_angle_alpha 102.46(5)
_cell_angle_beta 97.31(5)
_cell_angle_gamma 88.61(5)
_cell_formula_units_Z 2
_cell_length_a 11.94(2)
_cell_length_b 13.21(1)
_cell_length_c 16.63(1)
_cell_volume 2540.4
_refine_ls_R_factor_all 0.04
_cod_database_code 1007039

loop_
_symmetry_equiv_pos_as_xyz
x,y,z
-x,-y,-z

loop_
_atom_site_label
_atom_site_type_symbol
_atom_site_symmetry_multiplicity
_atom_site_Wyckoff_symbol
_atom_site_fract_x
_atom_site_fract_y
_atom_site_fract_z
_atom_site_occupancy
_atom_site_attached_hydrogens
_atom_site_calc_flag
W1 W6+ 2 i 0.7424(1) 0.9533(1) 0.62036(9) 1. 0 d
W2 W6+ 2 i 0.7292(1) 0.5447(1) -0.00039(8) 1. 0 d
W3 W6+ 2 i 0.7939(1) 0.2657(1) 0.96147(9) 1. 0 d
W4 W6+ 2 i 0.2409(1) 0.8319(1) 0.49009(9) 1. 0 d
W5 W6+ 2 i 0.6377(1) 0.3307(1) 0.80437(8) 1. 0 d
W6 W6+ 2 i 0.7784(1) 0.7154(1) 0.50907(9) 1. 0 d
W7 W6+ 2 i 0.5801(1) 0.6094(1) 0.83515(9) 1. 0 d
W8 W6+ 2 i 0.5208(1) 0.7215(1) 0.02569(9) 1. 0 d
W9 W6+ 2 i 0.7264(1) 0.3707(1) 0.14962(9) 1. 0 d
W10 W6+ 2 i 0.9797(1) 0.6964(1) 0.38880(9) 1. 0 d
W11 W6+ 2 i 0.0363(1) 0.8637(1) 0.61082(8) 1. 0 d
W12 W6+ 2 i 0.7956(1) 0.9359(1) 0.39222(8) 1. 0 d
O1 O2- 2 i 0.242(1) 0.111(1) 0.5146(9) 1. 0 d
O2 O2- 2 i 0.366(1) 0.302(1) 0.523(1) 1. 0 d
O3 O2- 2 i 0.176(1) 0.319(1) 0.610(1) 1. 0 d
O4 O2- 2 i 0.085(1) 0.149(1) 0.622(1) 1. 0 d
O5 O2- 2 i 0.316(1) 0.313(1) 0.959(1) 1. 0 d
O6 O2- 2 i 0.127(1) 0.436(1) 0.976(1) 1. 0 d
O7 O2- 2 i 0.471(1) 0.144(1) 0.937(1) 1. 0 d
O8 O2- 2 i 0.310(1) 0.123(1) 0.685(1) 1. 0 d
O9 O2- 2 i 0.917(1) 0.276(1) 0.922(1) 1. 0 d
O10 O2- 2 i 0.743(1) 0.085(1) 0.593(1) 1. 0 d
O11 O2- 2 i 0.547(1) 0.249(1) 0.727(1) 1. 0 d
O12 O2- 2 i 0.574(1) 0.458(1) 0.793(1) 1. 0 d
O13 O2- 2 i 0.653(1) 0.259(1) 0.527(1) 1. 0 d
O14 O2- 2 i 0.722(1) 0.410(1) 0.9284(9) 1. 0 d
O15 O2- 2 i 0.759(1) 0.337(1) 0.758(1) 1. 0 d
O16 O2- 2 i 0.971(1) 0.419(1) 0.581(1) 1. 0 d
O17 O2- 2 i 0.878(1) 0.236(1) 0.589(1) 1. 0 d
O18 O2- 2 i 0.692(1) 0.223(1) 0.859(1) 1. 0 d
O19 O2- 2 i 0.836(1) 0.350(1) 0.0721(9) 1. 0 d
O20 O2- 2 i 0.583(1) 0.400(1) 0.188(1) 1. 0 d
O21 O2- 2 i 0.686(1) 0.059(1) 0.4314(9) 1. 0 d
O22 O2- 2 i 0.630(1) 0.291(1) 0.0272(9) 1. 0 d
O23 O2- 2 i 0.745(1) 0.248(1) 0.179(1) 1. 0 d
O24 O2- 2 i 0.900(1) 0.054(1) 0.481(1) 1. 0 d
O25 O2- 2 i 0.825(1) 0.221(1) 0.429(1) 1. 0 d
O26 O2- 2 i 0.849(1) 0.033(1) 0.331(1) 1. 0 d
O27 O2- 2 i 0.812(1) 0.455(1) 0.228(1) 1. 0 d
O28 O2- 2 i 0.973(1) 0.207(1) 0.311(1) 1. 0 d
O29 O2- 2 i 0.810(1) 0.144(1) 0.988(1) 1. 0 d
O30 O2- 2 i 0.683(1) 0.498(1) 0.086(1) 1. 0 d
O31 O2- 2 i 0.457(1) 0.440(1) 0.049(1) 1. 0 d
O32 O2- 2 i 0.044(1) 0.232(1) 0.4850(9) 1. 0 d
O33 O2- 2 i 0.384(2) 0.352(2) 0.254(1) 1. 0 d
O34 O2- 2 i 0.405(1) 0.066(1) 0.3979(9) 1. 0 d
O35 O2- 2 i 0.223(1) 0.194(1) 0.3855(9) 1. 0 d
O36 O2- 2 i 0.437(1) 0.265(1) 0.093(1) 1. 0 d
O37 O2- 2 i 0.078(1) 0.040(1) 0.3790(9) 1. 0 d
O38 O2- 2 i 0.238(1) 0.010(1) 0.272(1) 1. 0 d
O39 O2- 2 i 0.277(1) 0.407(1) 0.112(1) 1. 0 d
O40 O2- 2 i 0.181(2) 0.400(1) 0.459(1) 1. 0 d
O41 O2- 2 i 0.507(1) 0.330(1) 0.886(1) 1. 0 d
O42 O2- 2 i 0.034(1) 0.338(2) 0.714(2) 1. 0 d
N1 N3- 2 i 0.489(2) 0.122(2) 0.575(1) 1. 4 d
N2 N3- 2 i 0.922(2) 0.164(2) 0.751(2) 1. 4 d
N3 N3- 2 i 0.975(2) 0.169(2) 0.139(2) 1. 4 d
N4 N3- 2 i 0.524(2) 0.047(2) 0.774(1) 1. 4 d
N5 N3- 2 i 0.316(2) 0.343(2) 0.755(2) 1. 4 d
N6 N3- 2 i 0.630(2) 0.053(2) 0.061(2) 1. 4 d
O43 O2- 2 i 0.962(2) 0.487(2) 0.851(2) 1. 2 d
O44 O2- 2 i 0.642(2) 0.134(2) 0.262(2) 1. 2 d
O45 O2- 2 i 0.382(2) 0.078(2) 0.102(2) 1. 2 d
O46 O2- 2 i 0.139(2) 0.329(2) 0.254(2) 1. 2 d
O47 O2- 2 i 0.498(2) 0.248(2) 0.364(2) 1. 2 d
O48 O2- 2 i 0.886(2) 0.424(2) 0.401(2) 1. 2 d
O49 O2- 2 i 0.162(3) 0.004(2) 0.843(2) 1. 2 d
O50 O2- 2 i 0.130(3) 0.199(3) 0.924(2) 1. 2 d
O51 O2- 2 i 0.745(2) 0.460(2) 0.637(2) 1. 2 d
O52 O2- 2 i 0.166(3) 0.043(3) 0.121(2) 1. 2 d
H1 H1+ 2 i -1. -1. -1. 50. 0 dum

loop_
_atom_type_symbol
_atom_type_oxidation_number
W6+ 6.000
O2- -2.000
N3- -3.000
H1+ 1.000
